data_4075006
loop_
_publ_author_name
'Cuesta, Luciano'
'Hevia, Eva'
'Morales, Dolores'
'P\'erez, Julio'
'Riera, Luc\'ia'
'Miguel, Daniel'

_publ_section_title
;
 Reactivity of Molybdenum and Rhenium Hydroxo Complexes toward Organic
 Electrophiles:&#x00A0; Reactions that Afford Carboxylato Products&#x00A7;
;
_journal_issue 7
_journal_name_full Organometallics
_journal_page_first 1717
_journal_paper_doi 10.1021/om051081g
_journal_volume 25
_journal_year 2006
_chemical_formula_sum 'C29 H19 N2 O5 Re'
_chemical_formula_weight 661.66
_chemical_name_systematic
; 
 ? 
;
_space_group_IT_number 2
_symmetry_cell_setting triclinic
_symmetry_space_group_name_Hall '-P 1'
_symmetry_space_group_name_H-M 'P -1'
_atom_sites_solution_hydrogens geom
_atom_sites_solution_primary direct
_atom_sites_solution_secondary difmap
_audit_creation_method SHELXL-97
_cell_angle_alpha 93.73(3)
_cell_angle_beta 95.36(3)
_cell_angle_gamma 105.83(3)
_cell_formula_units_Z 2
_cell_length_a 10.380(2)
_cell_length_b 10.971(2)
_cell_length_c 11.236(2)
_cell_measurement_reflns_used 4037
_cell_measurement_temperature 293(2)
_cell_measurement_theta_max 70.0
_cell_measurement_theta_min 2.0
_cell_volume 1220.1(4)
_computing_cell_refinement 'HKL Scalepack (Otwinowski & Minor, 1997)'
_computing_data_collection 'Collect (Bruker AXS BV, 1997-2004)'
_computing_data_reduction
;
 HKL Denzo and Scalepack (Otwinowski & Minor, 1997) 
;
_computing_molecular_graphics 'Bruker SHELXTL'
_computing_publication_material 'Bruker SHELXTL'
_computing_structure_refinement 'SHELXL-97 (Sheldrick, 1997)'
_computing_structure_solution 'SHELXS-97 (Sheldrick, 1990)'
_diffrn_ambient_temperature 293(2)
_diffrn_detector_area_resol_mean 9
_diffrn_measured_fraction_theta_full 0.972
_diffrn_measured_fraction_theta_max 0.972
_diffrn_measurement_device_type KappaCCD
_diffrn_measurement_method CCD
_diffrn_radiation_monochromator graphite
_diffrn_radiation_source 'fine-focus sealed tube'
_diffrn_radiation_type CuK\a
_diffrn_radiation_wavelength 1.54184
_diffrn_reflns_av_R_equivalents 0.0547
_diffrn_reflns_av_sigmaI/netI 0.0407
_diffrn_reflns_limit_h_max 12
_diffrn_reflns_limit_h_min -12
_diffrn_reflns_limit_k_max 13
_diffrn_reflns_limit_k_min -13
_diffrn_reflns_limit_l_max 13
_diffrn_reflns_limit_l_min 0
_diffrn_reflns_number 17155
_diffrn_reflns_theta_full 68.23
_diffrn_reflns_theta_max 68.23
_diffrn_reflns_theta_min 3.97
_exptl_absorpt_coefficient_mu 10.110
_exptl_absorpt_correction_T_max 1.355
_exptl_absorpt_correction_T_min 0.801
_exptl_absorpt_correction_type multi-scan
_exptl_absorpt_process_details
; 
 R.H. Blessing, Acta Cryst. (1995), A51, 33-38 
;
_exptl_crystal_colour yellow
_exptl_crystal_density_diffrn 1.801
_exptl_crystal_density_method 'not measured'
_exptl_crystal_description block
_exptl_crystal_F_000 644
_exptl_crystal_size_max 0.10
_exptl_crystal_size_mid 0.07
_exptl_crystal_size_min 0.07
_refine_diff_density_max 0.845
_refine_diff_density_min -1.179
_refine_diff_density_rms 0.121
_refine_ls_extinction_coef 0.00169(14)
_refine_ls_extinction_expression Fc^*^=kFc[1+0.001xFc^2^\l^3^/sin(2\q)]^-1/4^
_refine_ls_extinction_method SHELXL
_refine_ls_goodness_of_fit_ref 1.042
_refine_ls_hydrogen_treatment constr
_refine_ls_matrix_type full
_refine_ls_number_parameters 335
_refine_ls_number_reflns 4361
_refine_ls_number_restraints 0
_refine_ls_restrained_S_all 1.042
_refine_ls_R_factor_all 0.0369
_refine_ls_R_factor_gt 0.0338
_refine_ls_shift/su_max 0.000
_refine_ls_shift/su_mean 0.000
_refine_ls_structure_factor_coef Fsqd
_refine_ls_weighting_details 'calc w=1/[\s^2^(Fo^2^)+(0.0436P)^2^+2.3709P] where P=(Fo^2^+2Fc^2^)/3'
_refine_ls_weighting_scheme calc
_refine_ls_wR_factor_gt 0.0849
_refine_ls_wR_factor_ref 0.0873
_reflns_number_gt 4064
_reflns_number_total 4361
_reflns_threshold_expression >2sigma(I)
_cod_data_source_file om051081gsi20060203_110631.cif
_cod_data_source_block Compound_6c_lc46av
_cod_depositor_comments
;
The following automatic conversions were performed:

'_symmetry_cell_setting' value 'Triclinic' changed to 'triclinic'
according to /home/saulius/struct/CIF-dictionaries/cif_core.dic
dictionary named 'cif_core.dic' version 2.4.1 from 2010-06-29.

Automatic conversion script
Id: cif_fix_values 1715 2011-07-08 13:25:40Z adriana 
;
_cod_original_cell_volume 1220.2(4)
_cod_original_sg_symbol_H-M P-1
_cod_database_code 4075006

loop_
_symmetry_equiv_pos_as_xyz
'x, y, z'
'-x, -y, -z'

loop_
_atom_site_label
_atom_site_type_symbol
_atom_site_fract_x
_atom_site_fract_y
_atom_site_fract_z
_atom_site_U_iso_or_equiv
_atom_site_adp_type
_atom_site_occupancy
_atom_site_symmetry_multiplicity
_atom_site_calc_flag
_atom_site_refinement_flags
Re1 Re 0.303019(19) 0.209607(18) 0.263755(18) 0.04361(12) Uani 1 1 d .
N1 N 0.4322(4) 0.0823(4) 0.2575(4) 0.0474(9) Uani 1 1 d .
N2 N 0.4299(4) 0.2551(4) 0.4364(4) 0.0424(9) Uani 1 1 d .
C1 C 0.1504(6) 0.0947(5) 0.3192(6) 0.0594(14) Uani 1 1 d .
O1 O 0.0560(4) 0.0307(4) 0.3496(5) 0.0831(14) Uani 1 1 d .
C2 C 0.2046(5) 0.3346(5) 0.2779(5) 0.0540(13) Uani 1 1 d .
O2 O 0.1429(5) 0.4058(4) 0.2855(4) 0.0701(11) Uani 1 1 d .
C3 C 0.2151(6) 0.1595(5) 0.1030(6) 0.0579(13) Uani 1 1 d .
O3 O 0.1593(5) 0.1232(4) 0.0080(4) 0.0766(12) Uani 1 1 d .
C4 C 0.5180(5) 0.3530(5) 0.1154(4) 0.0447(11) Uani 1 1 d .
O4 O 0.4834(3) 0.3415(3) 0.2206(3) 0.0505(8) Uani 1 1 d .
O5 O 0.4489(4) 0.2972(5) 0.0239(4) 0.0800(14) Uani 1 1 d .
C5 C 0.6582(5) 0.4435(5) 0.1061(4) 0.0440(10) Uani 1 1 d .
H5 H 0.6438 0.5063 0.0519 0.053 Uiso 1 1 calc R
C11 C 0.4311(6) -0.0052(5) 0.1687(5) 0.0599(14) Uani 1 1 d .
H11 H 0.3634 -0.0216 0.1046 0.072 Uiso 1 1 calc R
C12 C 0.5250(8) -0.0721(6) 0.1676(6) 0.0718(17) Uani 1 1 d .
H12 H 0.5201 -0.1325 0.1041 0.086 Uiso 1 1 calc R
C13 C 0.6261(7) -0.0495(6) 0.2605(6) 0.0651(15) Uani 1 1 d .
H13 H 0.6909 -0.0937 0.2600 0.078 Uiso 1 1 calc R
C14 C 0.6315(5) 0.0406(5) 0.3564(5) 0.0517(12) Uani 1 1 d .
C15 C 0.7311(6) 0.0698(6) 0.4578(6) 0.0616(14) Uani 1 1 d .
H15 H 0.7986 0.0287 0.4615 0.074 Uiso 1 1 calc R
C16 C 0.7298(6) 0.1556(6) 0.5482(6) 0.0607(14) Uani 1 1 d .
H16 H 0.7964 0.1728 0.6133 0.073 Uiso 1 1 calc R
C17 C 0.6278(5) 0.2209(5) 0.5464(4) 0.0467(11) Uani 1 1 d .
C18 C 0.6218(6) 0.3122(5) 0.6370(5) 0.0564(13) Uani 1 1 d .
H18 H 0.6853 0.3322 0.7045 0.068 Uiso 1 1 calc R
C19 C 0.5227(6) 0.3716(5) 0.6261(5) 0.0555(13) Uani 1 1 d .
H19 H 0.5184 0.4322 0.6862 0.067 Uiso 1 1 calc R
C20 C 0.4286(5) 0.3417(5) 0.5257(5) 0.0494(12) Uani 1 1 d .
H20 H 0.3616 0.3834 0.5198 0.059 Uiso 1 1 calc R
C21 C 0.5309(5) 0.1035(4) 0.3513(4) 0.0419(10) Uani 1 1 d .
C22 C 0.5292(4) 0.1956(4) 0.4471(4) 0.0415(10) Uani 1 1 d .
C31 C 0.7356(5) 0.5180(4) 0.2197(5) 0.0455(11) Uani 1 1 d .
C32 C 0.7811(6) 0.6500(5) 0.2240(6) 0.0574(14) Uani 1 1 d .
H32 H 0.7562 0.6914 0.1598 0.069 Uiso 1 1 calc R
C33 C 0.8646(6) 0.7209(6) 0.3248(7) 0.0718(19) Uani 1 1 d .
H33 H 0.8956 0.8090 0.3268 0.086 Uiso 1 1 calc R
C34 C 0.9009(6) 0.6601(7) 0.4211(6) 0.0723(18) Uani 1 1 d .
H34 H 0.9575 0.7069 0.4872 0.087 Uiso 1 1 calc R
C35 C 0.8529(6) 0.5306(6) 0.4184(6) 0.0647(15) Uani 1 1 d .
H35 H 0.8747 0.4896 0.4840 0.078 Uiso 1 1 calc R
C36 C 0.7731(5) 0.4610(5) 0.3197(5) 0.0535(12) Uani 1 1 d .
H36 H 0.7429 0.3730 0.3192 0.064 Uiso 1 1 calc R
C37 C 0.7437(5) 0.3705(5) 0.0445(4) 0.0467(11) Uani 1 1 d .
C38 C 0.8116(5) 0.4213(6) -0.0498(5) 0.0567(13) Uani 1 1 d .
H38 H 0.8001 0.4961 -0.0776 0.068 Uiso 1 1 calc R
C39 C 0.8960(6) 0.3618(8) -0.1025(6) 0.0725(18) Uani 1 1 d .
H39 H 0.9418 0.3972 -0.1649 0.087 Uiso 1 1 calc R
C40 C 0.9124(7) 0.2516(8) -0.0638(6) 0.079(2) Uani 1 1 d .
H40 H 0.9679 0.2108 -0.1007 0.094 Uiso 1 1 calc R
C41 C 0.8466(7) 0.2004(6) 0.0301(7) 0.0729(17) Uani 1 1 d .
H41 H 0.8594 0.1259 0.0577 0.088 Uiso 1 1 calc R
C42 C 0.7617(6) 0.2589(5) 0.0835(6) 0.0611(14) Uani 1 1 d .
H42 H 0.7165 0.2231 0.1460 0.073 Uiso 1 1 calc R

loop_
_atom_site_aniso_label
_atom_site_aniso_U_11
_atom_site_aniso_U_22
_atom_site_aniso_U_33
_atom_site_aniso_U_23
_atom_site_aniso_U_13
_atom_site_aniso_U_12
Re1 0.03683(15) 0.04348(16) 0.04533(17) 0.00490(10) -0.00152(10) 0.00446(10)
N1 0.048(2) 0.048(2) 0.044(2) 0.0004(18) 0.0022(19) 0.0108(18)
N2 0.0359(19) 0.045(2) 0.044(2) 0.0054(17) 0.0043(17) 0.0077(16)
C1 0.047(3) 0.053(3) 0.075(4) 0.022(3) 0.002(3) 0.008(2)
O1 0.050(2) 0.067(3) 0.121(4) 0.031(3) 0.012(2) -0.009(2)
C2 0.047(3) 0.051(3) 0.053(3) 0.007(2) -0.003(2) -0.002(2)
O2 0.075(3) 0.068(3) 0.076(3) 0.011(2) -0.002(2) 0.037(2)
C3 0.056(3) 0.054(3) 0.061(4) 0.009(3) -0.010(3) 0.014(3)
O3 0.082(3) 0.076(3) 0.064(3) -0.003(2) -0.024(2) 0.021(2)
C4 0.045(3) 0.051(3) 0.040(3) 0.000(2) 0.008(2) 0.018(2)
O4 0.0391(17) 0.056(2) 0.0444(19) 0.0063(15) 0.0019(15) -0.0056(15)
O5 0.056(2) 0.115(4) 0.047(2) -0.021(2) 0.006(2) -0.006(2)
C5 0.046(3) 0.045(2) 0.041(3) 0.004(2) 0.007(2) 0.012(2)
C11 0.067(4) 0.054(3) 0.052(3) -0.009(2) 0.000(3) 0.012(3)
C12 0.096(5) 0.055(3) 0.063(4) -0.010(3) 0.008(4) 0.023(3)
C13 0.074(4) 0.058(3) 0.070(4) 0.003(3) 0.016(3) 0.027(3)
C14 0.054(3) 0.051(3) 0.054(3) 0.011(2) 0.012(3) 0.018(2)
C15 0.055(3) 0.068(3) 0.070(4) 0.012(3) 0.008(3) 0.029(3)
C16 0.052(3) 0.070(4) 0.062(4) 0.014(3) -0.001(3) 0.019(3)
C17 0.040(2) 0.053(3) 0.041(3) 0.004(2) -0.001(2) 0.005(2)
C18 0.056(3) 0.064(3) 0.041(3) 0.000(2) -0.003(2) 0.008(3)
C19 0.055(3) 0.058(3) 0.045(3) -0.012(2) 0.004(2) 0.006(2)
C20 0.047(3) 0.049(3) 0.052(3) -0.001(2) 0.013(2) 0.011(2)
C21 0.044(2) 0.038(2) 0.044(3) 0.0082(19) 0.007(2) 0.0106(19)
C22 0.036(2) 0.042(2) 0.042(3) 0.0042(19) 0.007(2) 0.0038(19)
C31 0.037(2) 0.045(2) 0.052(3) -0.003(2) 0.014(2) 0.0068(19)
C32 0.053(3) 0.047(3) 0.071(4) 0.002(3) 0.023(3) 0.007(2)
C33 0.054(3) 0.055(3) 0.094(5) -0.023(3) 0.029(3) -0.006(3)
C34 0.042(3) 0.092(5) 0.069(4) -0.020(4) 0.007(3) 0.001(3)
C35 0.047(3) 0.086(4) 0.058(3) -0.006(3) -0.001(3) 0.018(3)
C36 0.048(3) 0.054(3) 0.056(3) 0.000(2) 0.003(2) 0.012(2)
C37 0.039(2) 0.056(3) 0.041(3) -0.006(2) 0.003(2) 0.009(2)
C38 0.047(3) 0.075(4) 0.042(3) 0.000(3) 0.007(2) 0.008(3)
C39 0.050(3) 0.113(5) 0.052(3) -0.008(3) 0.014(3) 0.018(3)
C40 0.053(3) 0.118(6) 0.067(4) -0.025(4) 0.006(3) 0.036(4)
C41 0.069(4) 0.068(4) 0.083(5) -0.013(3) -0.004(3) 0.032(3)
C42 0.062(3) 0.058(3) 0.068(4) 0.000(3) 0.018(3) 0.023(3)

loop_
_atom_type_symbol
_atom_type_description
_atom_type_scat_dispersion_real
_atom_type_scat_dispersion_imag
_atom_type_scat_source
C C 0.0181 0.0091 'International Tables Vol C Tables 4.2.6.8 and 6.1.1.4'
H H 0.0000 0.0000 'International Tables Vol C Tables 4.2.6.8 and 6.1.1.4'
N N 0.0311 0.0180 'International Tables Vol C Tables 4.2.6.8 and 6.1.1.4'
O O 0.0492 0.0322 'International Tables Vol C Tables 4.2.6.8 and 6.1.1.4'
Re Re -5.2083 5.8923 'International Tables Vol C Tables 4.2.6.8 and 6.1.1.4'

loop_
_geom_angle_atom_site_label_1
_geom_angle_atom_site_label_2
_geom_angle_atom_site_label_3
_geom_angle
C1 Re1 C3 88.1(3)
C1 Re1 C2 85.8(2)
C3 Re1 C2 88.6(2)
C1 Re1 O4 174.1(2)
C3 Re1 O4 97.8(2)
C2 Re1 O4 94.83(18)
C1 Re1 N1 98.0(2)
C3 Re1 N1 95.8(2)
C2 Re1 N1 174.21(18)
O4 Re1 N1 80.89(15)
C1 Re1 N2 96.7(2)
C3 Re1 N2 170.5(2)
C2 Re1 N2 99.8(2)
O4 Re1 N2 77.37(14)
N1 Re1 N2 75.50(15)
C11 N1 C21 117.5(5)
C11 N1 Re1 127.3(4)
C21 N1 Re1 114.9(3)
C20 N2 C22 117.6(4)
C20 N2 Re1 127.6(3)
C22 N2 Re1 114.5(3)
O1 C1 Re1 176.3(5)
O2 C2 Re1 178.0(5)
O3 C3 Re1 176.4(5)
O5 C4 O4 124.6(5)
O5 C4 C5 119.1(4)
O4 C4 C5 116.3(4)
C4 O4 Re1 124.8(3)
C31 C5 C37 110.3(4)
C31 C5 C4 117.3(4)
C37 C5 C4 109.6(4)
N1 C11 C12 123.1(6)
C13 C12 C11 119.7(6)
C12 C13 C14 119.6(6)
C21 C14 C13 117.1(5)
C21 C14 C15 118.9(5)
C13 C14 C15 124.0(5)
C16 C15 C14 121.4(5)
C15 C16 C17 121.2(5)
C18 C17 C22 117.1(5)
C18 C17 C16 124.0(5)
C22 C17 C16 118.9(5)
C19 C18 C17 119.8(5)
C18 C19 C20 120.0(5)
N2 C20 C19 122.6(5)
N1 C21 C14 122.9(5)
N1 C21 C22 116.9(4)
C14 C21 C22 120.1(5)
N2 C22 C17 123.0(4)
N2 C22 C21 117.5(4)
C17 C22 C21 119.5(4)
C32 C31 C36 117.5(5)
C32 C31 C5 119.2(5)
C36 C31 C5 123.2(4)
C31 C32 C33 120.2(6)
C34 C33 C32 120.3(6)
C35 C34 C33 119.5(6)
C36 C35 C34 120.4(6)
C35 C36 C31 122.1(5)
C42 C37 C38 118.7(5)
C42 C37 C5 122.1(4)
C38 C37 C5 119.1(5)
C39 C38 C37 120.5(6)
C40 C39 C38 120.3(6)
C39 C40 C41 119.9(6)
C40 C41 C42 120.4(6)
C37 C42 C41 120.2(6)

loop_
_geom_bond_atom_site_label_1
_geom_bond_atom_site_label_2
_geom_bond_distance
Re1 C1 1.920(6)
Re1 C3 1.920(6)
Re1 C2 1.928(6)
Re1 O4 2.149(3)
Re1 N1 2.187(4)
Re1 N2 2.187(4)
N1 C11 1.336(7)
N1 C21 1.360(7)
N2 C20 1.340(6)
N2 C22 1.362(6)
C1 O1 1.135(7)
C2 O2 1.141(7)
C3 O3 1.155(7)
C4 O5 1.220(6)
C4 O4 1.272(6)
C4 C5 1.539(7)
C5 C31 1.502(7)
C5 C37 1.530(6)
C11 C12 1.371(9)
C12 C13 1.368(10)
C13 C14 1.400(8)
C14 C21 1.399(7)
C14 C15 1.421(8)
C15 C16 1.343(9)
C16 C17 1.431(8)
C17 C18 1.399(7)
C17 C22 1.400(7)
C18 C19 1.359(8)
C19 C20 1.381(8)
C21 C22 1.433(7)
C31 C32 1.391(7)
C31 C36 1.396(8)
C32 C33 1.405(10)
C33 C34 1.382(10)
C34 C35 1.369(9)
C35 C36 1.368(8)
C37 C42 1.380(8)
C37 C38 1.390(7)
C38 C39 1.379(8)
C39 C40 1.359(11)
C40 C41 1.378(10)
C41 C42 1.381(8)
